data_2014752
loop_
_publ_author_name
'Rodr\'iguez, M.L.'
'Febles, M.'
'P\'erez, C.'
'P\'erez-Hern\'andez , N.'
'Mart\'in , J.D.'
'Foces-Foces, C.'

_publ_section_title
;
 Hydrogen-bonding patterns of two dihydroxylactone derivatives
;
_journal_issue 3
_journal_name_full 'Acta Crystallographica Section C'
_journal_page_first o138
_journal_page_last o142
_journal_paper_doi 10.1107/S0108270105000557
_journal_volume 61
_journal_year 2005
_chemical_formula_iupac 'C11 H16 O5'
_chemical_formula_moiety 'C11 H16 O5'
_chemical_formula_sum 'C11 H16 O5'
_chemical_formula_weight 228.24
_chemical_melting_point 452.5(5)
_chemical_name_systematic
;
5,7-bis(hydroxymethyl)-3,6-dioxatricyclo[5.3.1.0^1.5^]undecan-2-one
;
_space_group_IT_number 61
_symmetry_cell_setting orthorhombic
_symmetry_space_group_name_Hall '-P 2ac 2ab'
_symmetry_space_group_name_H-M 'P b c a'
_atom_sites_solution_hydrogens geom
_atom_sites_solution_primary direct
_atom_sites_solution_secondary difmap
_audit_creation_method SHELXL-97
_cell_angle_alpha 90.00
_cell_angle_beta 90.00
_cell_angle_gamma 90.00
_cell_formula_units_Z 8
_cell_length_a 7.8896(6)
_cell_length_b 12.7281(10)
_cell_length_c 21.8425(18)
_cell_measurement_reflns_used 2511
_cell_measurement_temperature 295(2)
_cell_measurement_theta_max 27.5
_cell_measurement_theta_min 5.2
_cell_volume 2193.4(3)
_computing_cell_refinement 'HKL Scalepack (Otwinowski & Minor, 1997)'
_computing_data_collection 'Collect (Nonius, 2000)'
_computing_data_reduction 'HKL Denzo (Otwinowski & Minor, 1997) and Scalepack'
_computing_molecular_graphics 'XTAL3.6 (Hall <i>et al.</i>, 1999)'
_computing_publication_material 'SHELXL97, WinGX (Farrugia, 1999) and PLATON (Spek, 2003)'
_computing_structure_refinement 'SHELXL97 (Sheldrick, 1997)'
_computing_structure_solution 'Sir97 (Altomare <i>et al.</i>, 1999)'
_diffrn_ambient_temperature 295(2)
_diffrn_detector_area_resol_mean 9
_diffrn_measured_fraction_theta_full 0.994
_diffrn_measured_fraction_theta_max 0.994
_diffrn_measurement_device '95mm CCD camera on \k-goniostat'
_diffrn_measurement_device_type 'Nonius KappaCCD'
_diffrn_measurement_method '\f and \w'
_diffrn_radiation_monochromator 'horizonally mounted graphite crystal'
_diffrn_radiation_source 'fine-focus sealed tube'
_diffrn_radiation_type MoK\a
_diffrn_radiation_wavelength 0.71073
_diffrn_reflns_av_R_equivalents 0.065
_diffrn_reflns_av_sigmaI/netI 0.053
_diffrn_reflns_limit_h_max 5
_diffrn_reflns_limit_h_min -10
_diffrn_reflns_limit_k_max 15
_diffrn_reflns_limit_k_min -16
_diffrn_reflns_limit_l_max 28
_diffrn_reflns_limit_l_min -23
_diffrn_reflns_number 10431
_diffrn_reflns_theta_full 27.50
_diffrn_reflns_theta_max 27.5
_diffrn_reflns_theta_min 5.2
_exptl_absorpt_coefficient_mu 0.109
_exptl_absorpt_correction_type none
_exptl_crystal_colour colourless
_exptl_crystal_density_diffrn 1.382
_exptl_crystal_density_method 'not measured'
_exptl_crystal_description plate
_exptl_crystal_F_000 976
_exptl_crystal_size_max 0.50
_exptl_crystal_size_mid 0.43
_exptl_crystal_size_min 0.15
_refine_diff_density_max 0.237
_refine_diff_density_min -0.195
_refine_ls_extinction_method none
_refine_ls_goodness_of_fit_ref 1.027
_refine_ls_hydrogen_treatment constr
_refine_ls_matrix_type full
_refine_ls_number_parameters 147
_refine_ls_number_reflns 2511
_refine_ls_number_restraints 0
_refine_ls_restrained_S_all 1.027
_refine_ls_R_factor_all 0.092
_refine_ls_R_factor_gt 0.053
_refine_ls_shift/su_max 0.001
_refine_ls_shift/su_mean 0.000
_refine_ls_structure_factor_coef Fsqd
_refine_ls_weighting_details 'calc w=1/[\s^2^(Fo^2^)+(0.0653P)^2^+0.1829P] where P=(Fo^2^+2Fc^2^)/3'
_refine_ls_weighting_scheme calc
_refine_ls_wR_factor_gt 0.117
_refine_ls_wR_factor_ref 0.132
_reflns_number_gt 1623
_reflns_number_total 2511
_reflns_threshold_expression I>2\s(I)
_cod_data_source_file sq1188.cif
_cod_data_source_block II
_cod_depositor_comments
;
The following automatic conversions were performed:
'_symmetry_cell_setting' value 'Orthorhombic' changed to 'orthorhombic'
according to '/home/saulius/struct/CIF-dictionaries/cif_core.dic'
dictionary named 'cif_core.dic' version 2.4.1 from 2010-06-29.

Automatic conversion script
Id: cif_fix_enum 1527 2010-12-29 10:47:43Z saulius 

The following automatic conversions were performed:

'_chemical_melting_point' value '452-453' was changed to '452.5(5)' -
the average value was taken and precision was estimated.

Automatic conversion script
Id: cif_fix_values 1646 2011-03-28 12:23:43Z adriana 

The following automatic conversions were performed:

'_chemical_melting_point' value '452-453' was changed to '452.5(5)' -
the average value was taken and precision was
estimated.

'_symmetry_cell_setting' value 'Orthorhombic' changed to
'orthorhombic' according to
/home/saulius/struct/CIF-dictionaries/cif_core.dic dictionary named
'cif_core.dic' version 2.4.1 from 2010-06-29.

Automatic conversion script
Id: cif_fix_values 1715 2011-07-08 13:25:40Z adriana 
;
_cod_original_sg_symbol_H-M P_b_c_a
_cod_database_code 2014752
_cod_database_fobs_code 2014752

loop_
_symmetry_equiv_pos_as_xyz
'x, y, z'
'-x+1/2, -y, z+1/2'
'x+1/2, -y+1/2, -z'
'-x, y+1/2, -z+1/2'
'-x, -y, -z'
'x-1/2, y, -z-1/2'
'-x-1/2, y-1/2, z'
'x, -y-1/2, z-1/2'

loop_
_atom_site_label
_atom_site_fract_x
_atom_site_fract_y
_atom_site_fract_z
_atom_site_U_iso_or_equiv
_atom_site_adp_type
_atom_site_calc_flag
_atom_site_refinement_flags
_atom_site_occupancy
_atom_site_disorder_assembly
_atom_site_disorder_group
_atom_site_type_symbol
C1 0.5033(2) 0.13429(14) 0.66915(8) 0.0356(4) Uani d . 1 . . C
C2 0.4967(3) 0.22708(18) 0.71149(9) 0.0536(6) Uani d . 1 . . C
O3 0.4889(2) 0.31723(11) 0.67800(7) 0.0634(5) Uani d . 1 . . O
C4 0.4786(2) 0.29380(14) 0.61319(9) 0.0430(5) Uani d . 1 . . C
H4A 0.5873 0.3052 0.5935 0.052 Uiso calc R 1 . . H
H4B 0.3945 0.3379 0.5935 0.052 Uiso calc R 1 . . H
C5 0.4271(2) 0.17704(12) 0.60919(7) 0.0283(4) Uani d . 1 . . C
O6 0.51249(13) 0.12228(9) 0.56070(5) 0.0301(3) Uani d . 1 . . O
C7 0.6497(2) 0.06012(14) 0.58743(8) 0.0339(4) Uani d . 1 . . C
C8 0.5880(3) -0.05145(15) 0.60142(9) 0.0468(5) Uani d . 1 . . C
H8A 0.5612 -0.0867 0.5633 0.056 Uiso calc R 1 . . H
H8B 0.6786 -0.0903 0.6211 0.056 Uiso calc R 1 . . H
C9 0.4317(3) -0.05291(14) 0.64275(9) 0.0486(5) Uani d . 1 . . C
H9A 0.4250 -0.1211 0.6624 0.058 Uiso calc R 1 . . H
H9B 0.3317 -0.0451 0.6173 0.058 Uiso calc R 1 . . H
C10 0.4277(3) 0.03199(15) 0.69244(8) 0.0455(5) Uani d . 1 . . C
H10A 0.3115 0.0439 0.7051 0.055 Uiso calc R 1 . . H
H10B 0.4913 0.0081 0.7278 0.055 Uiso calc R 1 . . H
C11 0.6860(2) 0.11471(15) 0.64744(8) 0.0389(5) Uani d . 1 . . C
H11A 0.7477 0.1798 0.6415 0.047 Uiso calc R 1 . . H
H11B 0.7479 0.0698 0.6755 0.047 Uiso calc R 1 . . H
O12 0.5005(2) 0.22760(16) 0.76625(7) 0.0842(6) Uani d . 1 . . O
C13 0.2373(2) 0.16744(14) 0.60216(8) 0.0350(4) Uani d . 1 . . C
H13A 0.2054 0.0939 0.6003 0.042 Uiso calc R 1 . . H
H13B 0.1812 0.1989 0.6372 0.042 Uiso calc R 1 . . H
O14 0.18590(16) 0.21894(12) 0.54787(6) 0.0529(4) Uani d . 1 . . O
H14 0.0872 0.2037 0.5402 0.063 Uiso calc R 1 . . H
C15 0.7926(2) 0.06042(18) 0.54133(9) 0.0509(6) Uani d . 1 . . C
H15A 0.8814 0.0136 0.5554 0.061 Uiso calc R 1 . . H
H15B 0.7508 0.0335 0.5026 0.061 Uiso calc R 1 . . H
O16 0.86205(16) 0.16121(13) 0.53185(7) 0.0598(5) Uani d . 1 . . O
H16 0.8014 0.1943 0.5082 0.072 Uiso calc R 1 . . H

loop_
_atom_site_aniso_label
_atom_site_aniso_U_11
_atom_site_aniso_U_22
_atom_site_aniso_U_33
_atom_site_aniso_U_12
_atom_site_aniso_U_13
_atom_site_aniso_U_23
C1 0.0398(10) 0.0414(10) 0.0256(9) -0.0046(8) -0.0040(7) -0.0016(7)
C2 0.0609(15) 0.0601(14) 0.0399(12) -0.0098(11) -0.0059(9) -0.0161(10)
O3 0.0845(13) 0.0446(9) 0.0610(10) -0.0064(8) -0.0068(8) -0.0232(7)
C4 0.0459(12) 0.0323(10) 0.0508(12) -0.0056(8) -0.0030(9) -0.0021(9)
C5 0.0277(9) 0.0287(9) 0.0285(9) -0.0019(7) 0.0002(7) -0.0020(7)
O6 0.0254(6) 0.0379(7) 0.0269(6) 0.0031(5) -0.0024(5) -0.0008(5)
C7 0.0277(9) 0.0391(10) 0.0348(10) 0.0045(8) -0.0059(7) 0.0021(8)
C8 0.0501(12) 0.0354(10) 0.0548(12) 0.0073(9) -0.0039(10) 0.0002(9)
C9 0.0570(13) 0.0317(10) 0.0570(13) -0.0082(10) -0.0047(10) 0.0133(9)
C10 0.0490(11) 0.0532(12) 0.0342(10) -0.0050(10) -0.0014(9) 0.0155(9)
C11 0.0337(10) 0.0452(11) 0.0377(10) -0.0029(8) -0.0116(8) 0.0058(8)
O12 0.1108(16) 0.1045(15) 0.0373(10) -0.0160(12) -0.0051(9) -0.0285(9)
C13 0.0299(9) 0.0383(10) 0.0367(9) -0.0015(8) 0.0035(7) 0.0060(8)
O14 0.0255(7) 0.0724(10) 0.0607(9) -0.0073(7) -0.0075(6) 0.0316(7)
C15 0.0321(11) 0.0678(15) 0.0527(12) 0.0123(10) 0.0017(9) 0.0074(11)
O16 0.0266(7) 0.0866(12) 0.0663(10) -0.0027(7) -0.0051(6) 0.0351(8)

loop_
_atom_type_symbol
_atom_type_description
_atom_type_scat_dispersion_real
_atom_type_scat_dispersion_imag
_atom_type_scat_source
C C 0.0033 0.0000 'International Tables Vol C Tables 4.2.6.8 and 6.1.1.4'
H H 0.0000 0.0000 'International Tables Vol C Tables 4.2.6.8 and 6.1.1.4'
O O 0.0106 0.0000 'International Tables Vol C Tables 4.2.6.8 and 6.1.1.4'

loop_
_geom_angle_atom_site_label_1
_geom_angle_atom_site_label_2
_geom_angle_atom_site_label_3
_geom_angle
C2 C1 C10 117.02(16)
C2 C1 C11 110.50(15)
C10 C1 C11 109.39(16)
C2 C1 C5 103.44(15)
C10 C1 C5 115.72(15)
C11 C1 C5 99.26(13)
O12 C2 O3 122.2(2)
O12 C2 C1 128.3(2)
O3 C2 C1 109.47(17)
C2 O3 C4 110.72(14)
O3 C4 C5 105.56(15)
O3 C4 H4A 110.6
C5 C4 H4A 110.6
O3 C4 H4B 110.6
C5 C4 H4B 110.6
H4A C4 H4B 108.8
O6 C5 C13 110.54(13)
O6 C5 C1 105.83(13)
C13 C5 C1 116.42(14)
O6 C5 C4 112.69(13)
C13 C5 C4 110.16(14)
C1 C5 C4 100.91(13)
C5 O6 C7 108.37(12)
O6 C7 C11 103.77(13)
O6 C7 C15 106.55(13)
C11 C7 C15 115.79(15)
O6 C7 C8 110.24(14)
C11 C7 C8 108.27(15)
C15 C7 C8 111.85(16)
C9 C8 C7 112.68(16)
C9 C8 H8A 109.1
C7 C8 H8A 109.1
C9 C8 H8B 109.1
C7 C8 H8B 109.1
H8A C8 H8B 107.8
C8 C9 C10 115.25(16)
C8 C9 H9A 108.5
C10 C9 H9A 108.5
C8 C9 H9B 108.5
C10 C9 H9B 108.5
H9A C9 H9B 107.5
C1 C10 C9 111.06(14)
C1 C10 H10A 109.4
C9 C10 H10A 109.4
C1 C10 H10B 109.4
C9 C10 H10B 109.4
H10A C10 H10B 108.0
C7 C11 C1 99.45(13)
C7 C11 H11A 111.9
C1 C11 H11A 111.9
C7 C11 H11B 111.9
C1 C11 H11B 111.9
H11A C11 H11B 109.6
O14 C13 C5 109.38(13)
O14 C13 H13A 109.8
C5 C13 H13A 109.8
O14 C13 H13B 109.8
C5 C13 H13B 109.8
H13A C13 H13B 108.2
C13 O14 H14 109.5
O16 C15 C7 112.94(17)
O16 C15 H15A 109.0
C7 C15 H15A 109.0
O16 C15 H15B 109.0
C7 C15 H15B 109.0
H15A C15 H15B 107.8
C15 O16 H16 109.5

loop_
_geom_bond_atom_site_label_1
_geom_bond_atom_site_label_2
_geom_bond_site_symmetry_2
_geom_bond_distance
_geom_bond_publ_flag
C1 C2 . 1.501(3) ?
C1 C10 . 1.520(2) ?
C1 C11 . 1.538(2) ?
C1 C5 . 1.540(2) ?
C2 O12 . 1.196(2) ?
C2 O3 . 1.362(3) ?
O3 C4 . 1.449(2) ?
C4 C5 . 1.543(2) ?
C4 H4A . 0.9700 ?
C4 H4B . 0.9700 ?
C5 O6 . 1.4357(19) ?
C5 C13 . 1.511(2) ?
O6 C7 . 1.4624(19) ?
C7 C11 . 1.511(2) ?
C7 C15 . 1.512(3) ?
C7 C8 . 1.532(3) ?
C8 C9 . 1.528(3) ?
C8 H8A . 0.9700 ?
C8 H8B . 0.9700 ?
C9 C10 . 1.532(3) ?
C9 H9A . 0.9700 ?
C9 H9B . 0.9700 ?
C10 H10A . 0.9700 ?
C10 H10B . 0.9700 ?
C11 H11A . 0.9700 ?
C11 H11B . 0.9700 ?
C13 O14 . 1.414(2) ?
C13 H13A . 0.9700 ?
C13 H13B . 0.9700 ?
O14 H14 . 0.8200 ?
C15 O16 . 1.410(3) ?
C15 H15A . 0.9700 ?
C15 H15B . 0.9700 ?
O16 H16 . 0.8200 ?

loop_
_geom_hbond_atom_site_label_D
_geom_hbond_atom_site_label_H
_geom_hbond_atom_site_label_A
_geom_hbond_site_symmetry_A
_geom_hbond_distance_DH
_geom_hbond_distance_HA
_geom_hbond_distance_DA
_geom_hbond_angle_DHA
_geom_hbond_publ_flag
O14 H14 O16 1_455 0.82 1.87 2.682(2) 173 yes
O16 H16 O14 3_556 0.82 1.88 2.700(2) 173 yes
C9 H9A O12 4_646 0.97 2.55 3.470(2) 159 yes
C13 H13B O12 6_557 0.97 2.57 3.512(2) 163 yes

loop_
_geom_torsion_atom_site_label_1
_geom_torsion_atom_site_label_2
_geom_torsion_atom_site_label_3
_geom_torsion_atom_site_label_4
_geom_torsion
_geom_torsion_publ_flag
C10 C1 C2 O12 30.7(3) ?
C11 C1 C2 O12 -95.3(3) ?
C5 C1 C2 O12 159.2(2) ?
C10 C1 C2 O3 -150.66(18) ?
C11 C1 C2 O3 83.3(2) ?
C5 C1 C2 O3 -22.1(2) yes
O12 C2 O3 C4 -177.6(2) ?
C1 C2 O3 C4 3.6(2) yes
C2 O3 C4 C5 16.5(2) yes
O3 C4 C5 C1 -28.6(2) yes
C2 C1 C5 C4 30.0(2) yes
C2 C1 C5 O6 147.54(14) ?
C10 C1 C5 O6 -83.15(17) ?
C11 C1 C5 O6 33.7(2) yes
C5 C1 C11 C7 -46.1(2) yes
O6 C7 C11 C1 43.3(2) yes
C5 O6 C7 C11 -22.9(2) yes
C1 C5 O6 C7 -7.4(2) yes
C2 C1 C5 C13 -89.23(18) ?
C10 C1 C5 C13 40.1(2) ?
C11 C1 C5 C13 156.95(14) ?
C10 C1 C5 C4 159.27(15) ?
C11 C1 C5 C4 -83.86(16) ?
O3 C4 C5 O6 -141.04(14) ?
O3 C4 C5 C13 95.01(16) ?
C13 C5 O6 C7 -134.25(14) ?
C4 C5 O6 C7 102.00(15) ?
C5 O6 C7 C15 -145.57(15) ?
C5 O6 C7 C8 92.87(16) ?
O6 C7 C8 C9 -55.7(2) ?
C11 C7 C8 C9 57.2(2) yes
C8 C7 C11 C1 -73.9(2) yes
C10 C1 C11 C7 75.5(2) yes
C11 C1 C10 C9 -57.6(2) yes
C8 C9 C10 C1 36.6(2) yes
C15 C7 C8 C9 -174.05(16) ?
C7 C8 C9 C10 -36.5(2) yes
C2 C1 C10 C9 175.77(17) ?
C5 C1 C10 C9 53.4(2) ?
C15 C7 C11 C1 159.65(15) ?
C2 C1 C11 C7 -154.25(16) ?
O6 C5 C13 O14 -64.83(18) ?
C1 C5 C13 O14 174.40(10) yes
C4 C5 C13 O14 60.36(18) ?
O6 C7 C15 O16 64.9(2) yes
C11 C7 C15 O16 -49.9(2) ?
C8 C7 C15 O16 -174.57(15) ?
C15 C7 C5 C13 113.0(2) ?
O16 C15 C13 O14 62.2(2) yes

loop_
_cod_related_entry_id
_cod_related_entry_database
_cod_related_entry_code
1 ChemSpider 21133921
